data_4078279
loop_
_publ_author_name
'Bette, Martin'
'R\"uffer, Tobias'
'Bruhn, Clemens'
'Schmidt, J\"urgen'
'Steinborn, Dirk'

_publ_section_title
;
 Synthesis, Characterization, and Reactivity of Diacetylplatinum(II) and
 -platinum(IV) Complexes Bearing \k2- and \k3-Coordinated Scorpionate
 Ligands
;
_journal_issue 9
_journal_name_full Organometallics
_journal_page_first 3700
_journal_paper_doi 10.1021/om3001907
_journal_volume 31
_journal_year 2012
_chemical_formula_sum 'C20 H23 B N6 O2 Pt'
_chemical_formula_weight 585.34
_chemical_name_systematic
;
 ?
;
_space_group_IT_number 2
_symmetry_cell_setting triclinic
_symmetry_space_group_name_Hall '-P 1'
_symmetry_space_group_name_H-M 'P -1'
_atom_sites_solution_hydrogens geom
_atom_sites_solution_primary direct
_atom_sites_solution_secondary difmap
_audit_creation_method SHELXL-97
_cell_angle_alpha 85.422(3)
_cell_angle_beta 84.808(3)
_cell_angle_gamma 64.466(4)
_cell_formula_units_Z 2
_cell_length_a 9.1821(4)
_cell_length_b 9.5744(4)
_cell_length_c 12.9873(4)
_cell_measurement_reflns_used 9252
_cell_measurement_temperature 105
_cell_measurement_theta_max 25.9998
_cell_measurement_theta_min 2.8218
_cell_volume 1024.95(8)
_computing_cell_refinement
;
CrysAlis RED, Oxford Diffraction Ltd.,
Version 1.171.32.5 (release 08-05-2007 CrysAlis171 .NET)
(compiled May  8 2007,13:10:02)
;
_computing_data_collection
;
CrysAlis CCD, Oxford Diffraction Ltd.,
Version 1.171.32.5 (release 08-05-2007 CrysAlis171 .NET)
(compiled May  8 2007,13:10:02)
;
_computing_data_reduction
;
CrysAlis RED, Oxford Diffraction Ltd.,
Version 1.171.32.5 (release 08-05-2007 CrysAlis171 .NET)
(compiled May  8 2007,13:10:02)
;
_computing_structure_refinement 'SHELXL-97 (Sheldrick, 1997)'
_computing_structure_solution 'SHELXS-97 (Sheldrick, 1997)'
_diffrn_ambient_temperature 105
_diffrn_measured_fraction_theta_full 0.983
_diffrn_measured_fraction_theta_max 0.983
_diffrn_measurement_device_type 'oxford gemini s'
_diffrn_measurement_method '\w scans'
_diffrn_radiation_monochromator graphite
_diffrn_radiation_source 'fine-focus sealed tube'
_diffrn_radiation_type MoK\a
_diffrn_radiation_wavelength 0.71073
_diffrn_reflns_av_R_equivalents 0.0257
_diffrn_reflns_av_sigmaI/netI 0.0309
_diffrn_reflns_limit_h_max 11
_diffrn_reflns_limit_h_min -11
_diffrn_reflns_limit_k_max 11
_diffrn_reflns_limit_k_min -11
_diffrn_reflns_limit_l_max 16
_diffrn_reflns_limit_l_min -14
_diffrn_reflns_number 11981
_diffrn_reflns_theta_full 26.17
_diffrn_reflns_theta_max 26.17
_diffrn_reflns_theta_min 2.84
_diffrn_standards_decay_% 0
_diffrn_standards_interval_count 50
_diffrn_standards_interval_time 6
_diffrn_standards_number 2
_exptl_absorpt_coefficient_mu 6.875
_exptl_absorpt_correction_T_max 1.00000
_exptl_absorpt_correction_T_min 0.67073
_exptl_absorpt_correction_type multi-scan
_exptl_absorpt_process_details
;
CrysAlis RED, Oxford Diffraction Ltd.,
Version 1.171.32.5 (release 08-05-2007 CrysAlis171 .NET)
(compiled May  8 2007,13:10:02)
Empirical absorption correction using spherical harmonics,
 implemented in SCALE3 ABSPACK scaling algorithm.
;
_exptl_crystal_colour colorless
_exptl_crystal_density_diffrn 1.897
_exptl_crystal_density_method 'not measured'
_exptl_crystal_description block
_exptl_crystal_F_000 568
_exptl_crystal_size_max 0.2
_exptl_crystal_size_mid 0.1
_exptl_crystal_size_min 0.1
_refine_diff_density_max 1.300
_refine_diff_density_min -1.016
_refine_diff_density_rms 0.110
_refine_ls_extinction_method none
_refine_ls_goodness_of_fit_ref 1.045
_refine_ls_hydrogen_treatment constr
_refine_ls_matrix_type full
_refine_ls_number_parameters 271
_refine_ls_number_reflns 4042
_refine_ls_number_restraints 0
_refine_ls_restrained_S_all 1.045
_refine_ls_R_factor_all 0.0236
_refine_ls_R_factor_gt 0.0187
_refine_ls_shift/su_max 0.003
_refine_ls_shift/su_mean 0.000
_refine_ls_structure_factor_coef Fsqd
_refine_ls_weighting_details 'calc w=1/[\s^2^(Fo^2^)+(0.0243P)^2^+0.0000P] where P=(Fo^2^+2Fc^2^)/3'
_refine_ls_weighting_scheme calc
_refine_ls_wR_factor_gt 0.0420
_refine_ls_wR_factor_ref 0.0433
_reflns_number_gt 3581
_reflns_number_total 4042
_reflns_threshold_expression >2sigma(I)
_cod_data_source_file om3001907_si_001.cif
_cod_data_source_block buptbh1
_cod_original_cell_volume 1024.95(7)
_cod_original_sg_symbol_H-M P-1
_cod_database_code 4078279

loop_
_symmetry_equiv_pos_as_xyz
'x, y, z'
'-x, -y, -z'

loop_
_atom_site_label
_atom_site_type_symbol
_atom_site_fract_x
_atom_site_fract_y
_atom_site_fract_z
_atom_site_U_iso_or_equiv
_atom_site_adp_type
_atom_site_occupancy
_atom_site_symmetry_multiplicity
_atom_site_calc_flag
_atom_site_refinement_flags
C1 C 0.8421(4) -0.1328(4) 0.1561(2) 0.0164(7) Uani 1 1 d .
H1 H 0.7654 -0.1620 0.1352 0.020 Uiso 1 1 calc R
C2 C 1.0071(4) -0.2233(4) 0.1483(3) 0.0201(8) Uani 1 1 d .
H2 H 1.0616 -0.3214 0.1219 0.024 Uiso 1 1 calc R
C3 C 1.0733(4) -0.1352(4) 0.1884(2) 0.0180(7) Uani 1 1 d .
H3 H 1.1830 -0.1645 0.1942 0.022 Uiso 1 1 calc R
C4 C 0.6405(4) 0.2597(4) 0.4655(2) 0.0174(7) Uani 1 1 d .
H4 H 0.5330 0.2934 0.4902 0.021 Uiso 1 1 calc R
C5 C 0.7692(4) 0.2346(4) 0.5255(3) 0.0223(8) Uani 1 1 d .
H5 H 0.7650 0.2477 0.5960 0.027 Uiso 1 1 calc R
C6 C 0.9036(4) 0.1864(4) 0.4575(3) 0.0196(8) Uani 1 1 d .
H6 H 1.0088 0.1599 0.4745 0.023 Uiso 1 1 calc R
C7 C 0.6978(4) 0.4462(4) 0.0841(2) 0.0140(7) Uani 1 1 d .
H7 H 0.6013 0.4997 0.0518 0.017 Uiso 1 1 calc R
C8 C 0.8306(4) 0.4800(4) 0.0685(2) 0.0170(7) Uani 1 1 d .
H8 H 0.8404 0.5589 0.0261 0.020 Uiso 1 1 calc R
C9 C 0.9448(4) 0.3715(4) 0.1296(2) 0.0153(7) Uani 1 1 d .
H9 H 1.0485 0.3630 0.1353 0.018 Uiso 1 1 calc R
C10 C 0.4690(4) 0.0933(4) 0.3177(2) 0.0155(7) Uani 1 1 d .
H10A H 0.4317 0.1410 0.3839 0.019 Uiso 1 1 calc R
H10B H 0.3742 0.1071 0.2829 0.019 Uiso 1 1 calc R
C11 C 0.5693(4) -0.0773(4) 0.3370(2) 0.0149(7) Uani 1 1 d .
C12 C 0.6989(4) -0.1331(4) 0.4015(3) 0.0180(7) Uani 1 1 d .
H12 H 0.7222 -0.0638 0.4353 0.022 Uiso 1 1 calc R
C13 C 0.7924(4) -0.2910(4) 0.4152(3) 0.0237(8) Uani 1 1 d .
H13 H 0.8794 -0.3263 0.4572 0.028 Uiso 1 1 calc R
C14 C 0.7590(5) -0.3961(4) 0.3681(3) 0.0285(9) Uani 1 1 d .
H14 H 0.8232 -0.5018 0.3773 0.034 Uiso 1 1 calc R
C15 C 0.6283(5) -0.3431(4) 0.3066(3) 0.0280(9) Uani 1 1 d .
H15 H 0.6029 -0.4136 0.2759 0.034 Uiso 1 1 calc R
C16 C 0.5351(4) -0.1851(4) 0.2907(3) 0.0209(8) Uani 1 1 d .
H16 H 0.4486 -0.1508 0.2484 0.025 Uiso 1 1 calc R
C17 C 0.3875(4) 0.4157(4) 0.2465(3) 0.0159(7) Uani 1 1 d .
C18 C 0.2438(4) 0.4297(5) 0.3184(3) 0.0330(10) Uani 1 1 d .
H18A H 0.2653 0.3313 0.3535 0.049 Uiso 1 1 calc R
H18B H 0.1501 0.4612 0.2791 0.049 Uiso 1 1 calc R
H18C H 0.2244 0.5055 0.3683 0.049 Uiso 1 1 calc R
C19 C 0.4867(4) 0.1932(4) 0.1008(3) 0.0163(7) Uani 1 1 d .
C20 C 0.5958(4) 0.1522(4) 0.0022(2) 0.0202(8) Uani 1 1 d .
H20A H 0.7019 0.1393 0.0161 0.030 Uiso 1 1 calc R
H20B H 0.5521 0.2340 -0.0497 0.030 Uiso 1 1 calc R
H20C H 0.6024 0.0575 -0.0221 0.030 Uiso 1 1 calc R
N1 N 0.8073(3) 0.0021(3) 0.1977(2) 0.0122(6) Uani 1 1 d .
N2 N 0.9526(3) -0.0005(3) 0.2176(2) 0.0131(6) Uani 1 1 d .
N3 N 0.6950(3) 0.2280(3) 0.3680(2) 0.0134(6) Uani 1 1 d .
N4 N 0.8575(3) 0.1840(3) 0.3622(2) 0.0135(6) Uani 1 1 d .
N5 N 0.7274(3) 0.3266(3) 0.1516(2) 0.0125(6) Uani 1 1 d .
N6 N 0.8826(3) 0.2799(3) 0.1796(2) 0.0137(6) Uani 1 1 d .
O1 O 0.3833(3) 0.5268(3) 0.1955(3) 0.0510(9) Uani 1 1 d .
O2 O 0.3477(3) 0.2135(3) 0.10025(18) 0.0234(6) Uani 1 1 d .
Pt1 Pt 0.587183(14) 0.210270(14) 0.229417(9) 0.01057(5) Uani 1 1 d .
B1 B 0.9590(4) 0.1427(4) 0.2582(3) 0.0154(8) Uani 1 1 d .
H1A H 1.0712 0.1230 0.2672 0.018 Uiso 1 1 calc R

loop_
_atom_site_aniso_label
_atom_site_aniso_U_11
_atom_site_aniso_U_22
_atom_site_aniso_U_33
_atom_site_aniso_U_23
_atom_site_aniso_U_13
_atom_site_aniso_U_12
C1 0.0191(19) 0.0147(18) 0.0154(17) -0.0012(14) -0.0002(13) -0.0074(15)
C2 0.022(2) 0.0132(18) 0.0184(17) -0.0027(14) 0.0016(14) -0.0020(15)
C3 0.0110(17) 0.0171(18) 0.0181(17) 0.0021(14) -0.0022(13) 0.0011(14)
C4 0.0229(19) 0.0157(18) 0.0151(17) 0.0003(14) 0.0002(14) -0.0101(15)
C5 0.033(2) 0.025(2) 0.0132(17) 0.0015(15) -0.0051(15) -0.0166(17)
C6 0.025(2) 0.0155(18) 0.0202(18) 0.0064(14) -0.0119(15) -0.0098(16)
C7 0.0160(18) 0.0107(17) 0.0126(16) -0.0008(13) -0.0022(13) -0.0028(14)
C8 0.025(2) 0.0131(17) 0.0137(16) 0.0031(13) 0.0027(14) -0.0107(15)
C9 0.0153(18) 0.0202(18) 0.0148(17) -0.0005(14) 0.0016(13) -0.0123(15)
C10 0.0139(18) 0.0215(19) 0.0138(16) 0.0003(14) 0.0025(13) -0.0107(15)
C11 0.0170(18) 0.0196(18) 0.0105(15) -0.0011(13) 0.0051(13) -0.0112(15)
C12 0.0225(19) 0.0153(18) 0.0170(17) -0.0002(14) -0.0006(14) -0.0089(15)
C13 0.028(2) 0.0173(19) 0.0191(18) 0.0026(15) 0.0023(15) -0.0047(16)
C14 0.042(2) 0.0122(19) 0.024(2) -0.0006(15) 0.0111(17) -0.0073(17)
C15 0.050(3) 0.024(2) 0.0207(19) -0.0096(16) 0.0148(17) -0.027(2)
C16 0.027(2) 0.027(2) 0.0144(17) -0.0039(15) 0.0039(14) -0.0170(17)
C17 0.0124(18) 0.0156(18) 0.0198(17) 0.0017(14) -0.0030(13) -0.0062(14)
C18 0.0108(19) 0.045(3) 0.0141(18) 0.0077(17) 0.0078(14) 0.0119(17)
C19 0.021(2) 0.0121(17) 0.0170(17) 0.0054(13) -0.0068(14) -0.0081(15)
C20 0.027(2) 0.0210(19) 0.0147(17) -0.0036(15) -0.0050(14) -0.0117(16)
N1 0.0073(14) 0.0103(14) 0.0167(14) 0.0009(11) -0.0004(10) -0.0018(11)
N2 0.0093(14) 0.0133(14) 0.0151(14) 0.0017(11) -0.0032(10) -0.0032(11)
N3 0.0127(15) 0.0133(14) 0.0146(14) 0.0015(11) -0.0014(11) -0.0061(12)
N4 0.0152(15) 0.0115(14) 0.0167(14) 0.0019(11) -0.0063(11) -0.0078(12)
N5 0.0110(14) 0.0114(14) 0.0140(14) 0.0004(11) -0.0028(10) -0.0035(11)
N6 0.0115(14) 0.0153(15) 0.0157(14) -0.0004(11) -0.0027(11) -0.0067(12)
O1 0.0223(16) 0.0179(16) 0.094(3) 0.0200(16) 0.0194(15) 0.0014(13)
O2 0.0179(14) 0.0324(15) 0.0238(13) 0.0019(11) -0.0084(10) -0.0137(12)
Pt1 0.00918(7) 0.01015(7) 0.01166(7) 0.00059(4) -0.00145(4) -0.00347(5)
B1 0.0083(19) 0.018(2) 0.021(2) 0.0017(16) -0.0042(14) -0.0065(16)

loop_
_atom_type_symbol
_atom_type_description
_atom_type_scat_dispersion_real
_atom_type_scat_dispersion_imag
_atom_type_scat_source
C C 0.0033 0.0016 'International Tables Vol C Tables 4.2.6.8 and 6.1.1.4'
H H 0.0000 0.0000 'International Tables Vol C Tables 4.2.6.8 and 6.1.1.4'
N N 0.0061 0.0033 'International Tables Vol C Tables 4.2.6.8 and 6.1.1.4'
O O 0.0106 0.0060 'International Tables Vol C Tables 4.2.6.8 and 6.1.1.4'
Pt Pt -1.7033 8.3905 'International Tables Vol C Tables 4.2.6.8 and 6.1.1.4'
B B 0.0013 0.0007 'International Tables Vol C Tables 4.2.6.8 and 6.1.1.4'

loop_
_geom_angle_atom_site_label_1
_geom_angle_atom_site_label_2
_geom_angle_atom_site_label_3
_geom_angle
N1 C1 C2 111.1(3)
N1 C1 H1 124.4
C2 C1 H1 124.4
C1 C2 C3 104.6(3)
C1 C2 H2 127.7
C3 C2 H2 127.7
N2 C3 C2 108.6(3)
N2 C3 H3 125.7
C2 C3 H3 125.7
N3 C4 C5 109.6(3)
N3 C4 H4 125.2
C5 C4 H4 125.2
C6 C5 C4 105.1(3)
C6 C5 H5 127.5
C4 C5 H5 127.5
N4 C6 C5 108.7(3)
N4 C6 H6 125.6
C5 C6 H6 125.6
N5 C7 C8 110.6(3)
N5 C7 H7 124.7
C8 C7 H7 124.7
C9 C8 C7 104.8(3)
C9 C8 H8 127.6
C7 C8 H8 127.6
N6 C9 C8 109.0(3)
N6 C9 H9 125.5
C8 C9 H9 125.5
C11 C10 Pt1 115.2(2)
C11 C10 H10A 108.5
Pt1 C10 H10A 108.5
C11 C10 H10B 108.5
Pt1 C10 H10B 108.5
H10A C10 H10B 107.5
C16 C11 C12 118.0(3)
C16 C11 C10 120.3(3)
C12 C11 C10 121.7(3)
C13 C12 C11 120.3(3)
C13 C12 H12 119.8
C11 C12 H12 119.8
C14 C13 C12 121.1(4)
C14 C13 H13 119.4
C12 C13 H13 119.4
C13 C14 C15 119.3(3)
C13 C14 H14 120.4
C15 C14 H14 120.4
C14 C15 C16 120.3(3)
C14 C15 H15 119.9
C16 C15 H15 119.9
C15 C16 C11 121.0(3)
C15 C16 H16 119.5
C11 C16 H16 119.5
O1 C17 C18 119.4(3)
O1 C17 Pt1 118.5(3)
C18 C17 Pt1 122.0(3)
C17 C18 H18A 109.5
C17 C18 H18B 109.5
H18A C18 H18B 109.5
C17 C18 H18C 109.5
H18A C18 H18C 109.5
H18B C18 H18C 109.5
O2 C19 C20 120.1(3)
O2 C19 Pt1 123.1(3)
C20 C19 Pt1 116.7(2)
C19 C20 H20A 109.5
C19 C20 H20B 109.5
H20A C20 H20B 109.5
C19 C20 H20C 109.5
H20A C20 H20C 109.5
H20B C20 H20C 109.5
C1 N1 N2 106.2(2)
C1 N1 Pt1 135.1(2)
N2 N1 Pt1 118.65(19)
C3 N2 N1 109.5(3)
C3 N2 B1 130.0(3)
N1 N2 B1 120.3(2)
C4 N3 N4 107.8(3)
C4 N3 Pt1 134.2(2)
N4 N3 Pt1 117.56(19)
C6 N4 N3 108.7(3)
C6 N4 B1 129.9(3)
N3 N4 B1 121.4(2)
C7 N5 N6 106.6(2)
C7 N5 Pt1 135.6(2)
N6 N5 Pt1 117.67(19)
C9 N6 N5 109.0(3)
C9 N6 B1 129.7(3)
N5 N6 B1 121.2(2)
C19 Pt1 C17 85.28(13)
C19 Pt1 C10 90.06(13)
C17 Pt1 C10 90.60(13)
C19 Pt1 N1 92.62(12)
C17 Pt1 N1 174.30(11)
C10 Pt1 N1 94.71(11)
C19 Pt1 N5 96.01(11)
C17 Pt1 N5 91.67(11)
C10 Pt1 N5 173.67(11)
N1 Pt1 N5 83.27(10)
C19 Pt1 N3 179.79(12)
C17 Pt1 N3 94.76(11)
C10 Pt1 N3 89.73(11)
N1 Pt1 N3 87.35(10)
N5 Pt1 N3 84.20(9)
N2 B1 N6 108.3(3)
N2 B1 N4 109.3(3)
N6 B1 N4 108.2(3)
N2 B1 H1A 110.3
N6 B1 H1A 110.3
N4 B1 H1A 110.3

loop_
_geom_bond_atom_site_label_1
_geom_bond_atom_site_label_2
_geom_bond_distance
C1 N1 1.337(4)
C1 C2 1.382(5)
C1 H1 0.9300
C2 C3 1.386(5)
C2 H2 0.9300
C3 N2 1.344(4)
C3 H3 0.9300
C4 N3 1.328(4)
C4 C5 1.397(5)
C4 H4 0.9300
C5 C6 1.375(5)
C5 H5 0.9300
C6 N4 1.349(4)
C6 H6 0.9300
C7 N5 1.330(4)
C7 C8 1.385(5)
C7 H7 0.9300
C8 C9 1.374(5)
C8 H8 0.9300
C9 N6 1.338(4)
C9 H9 0.9300
C10 C11 1.503(5)
C10 Pt1 2.089(3)
C10 H10A 0.9700
C10 H10B 0.9700
C11 C16 1.392(5)
C11 C12 1.401(5)
C12 C13 1.386(5)
C12 H12 0.9300
C13 C14 1.371(5)
C13 H13 0.9300
C14 C15 1.385(6)
C14 H14 0.9300
C15 C16 1.389(5)
C15 H15 0.9300
C16 H16 0.9300
C17 O1 1.195(4)
C17 C18 1.508(5)
C17 Pt1 2.041(3)
C18 H18A 0.9600
C18 H18B 0.9600
C18 H18C 0.9600
C19 O2 1.205(4)
C19 C20 1.519(5)
C19 Pt1 2.030(3)
C20 H20A 0.9600
C20 H20B 0.9600
C20 H20C 0.9600
N1 N2 1.371(3)
N1 Pt1 2.176(3)
N2 B1 1.534(5)
N3 N4 1.361(4)
N3 Pt1 2.183(3)
N4 B1 1.546(5)
N5 N6 1.371(3)
N5 Pt1 2.177(3)
N6 B1 1.543(4)
B1 H1A 0.9800

loop_
_geom_torsion_atom_site_label_1
_geom_torsion_atom_site_label_2
_geom_torsion_atom_site_label_3
_geom_torsion_atom_site_label_4
_geom_torsion
N1 C1 C2 C3 0.2(4)
C1 C2 C3 N2 -0.2(4)
N3 C4 C5 C6 0.1(4)
C4 C5 C6 N4 0.4(4)
N5 C7 C8 C9 1.0(4)
C7 C8 C9 N6 -0.8(4)
Pt1 C10 C11 C16 -110.7(3)
Pt1 C10 C11 C12 69.4(4)
C16 C11 C12 C13 2.1(5)
C10 C11 C12 C13 -177.9(3)
C11 C12 C13 C14 -1.3(5)
C12 C13 C14 C15 -0.7(5)
C13 C14 C15 C16 1.8(5)
C14 C15 C16 C11 -0.9(5)
C12 C11 C16 C15 -1.0(5)
C10 C11 C16 C15 179.0(3)
C2 C1 N1 N2 -0.1(4)
C2 C1 N1 Pt1 176.2(2)
C2 C3 N2 N1 0.1(4)
C2 C3 N2 B1 -174.4(3)
C1 N1 N2 C3 0.0(3)
Pt1 N1 N2 C3 -177.1(2)
C1 N1 N2 B1 175.2(3)
Pt1 N1 N2 B1 -1.9(3)
C5 C4 N3 N4 -0.6(4)
C5 C4 N3 Pt1 171.9(2)
C5 C6 N4 N3 -0.8(4)
C5 C6 N4 B1 178.4(3)
C4 N3 N4 C6 0.9(3)
Pt1 N3 N4 C6 -173.1(2)
C4 N3 N4 B1 -178.4(3)
Pt1 N3 N4 B1 7.6(4)
C8 C7 N5 N6 -0.9(3)
C8 C7 N5 Pt1 173.8(2)
C8 C9 N6 N5 0.3(4)
C8 C9 N6 B1 -178.9(3)
C7 N5 N6 C9 0.3(3)
Pt1 N5 N6 C9 -175.4(2)
C7 N5 N6 B1 179.7(3)
Pt1 N5 N6 B1 3.9(4)
O2 C19 Pt1 C17 -48.8(3)
C20 C19 Pt1 C17 131.4(3)
O2 C19 Pt1 C10 41.8(3)
C20 C19 Pt1 C10 -138.0(3)
O2 C19 Pt1 N1 136.5(3)
C20 C19 Pt1 N1 -43.3(2)
O2 C19 Pt1 N5 -140.0(3)
C20 C19 Pt1 N5 40.2(2)
O2 C19 Pt1 N3 54(40)
C20 C19 Pt1 N3 -126(40)
O1 C17 Pt1 C19 -79.7(3)
C18 C17 Pt1 C19 98.1(3)
O1 C17 Pt1 C10 -169.7(3)
C18 C17 Pt1 C10 8.1(3)
O1 C17 Pt1 N1 -11.1(13)
C18 C17 Pt1 N1 166.8(10)
O1 C17 Pt1 N5 16.2(3)
C18 C17 Pt1 N5 -166.0(3)
O1 C17 Pt1 N3 100.5(3)
C18 C17 Pt1 N3 -81.7(3)
C11 C10 Pt1 C19 97.5(2)
C11 C10 Pt1 C17 -177.2(2)
C11 C10 Pt1 N1 4.9(2)
C11 C10 Pt1 N5 -66.2(11)
C11 C10 Pt1 N3 -82.4(2)
C1 N1 Pt1 C19 -34.7(3)
N2 N1 Pt1 C19 141.3(2)
C1 N1 Pt1 C17 -103.0(11)
N2 N1 Pt1 C17 73.0(12)
C1 N1 Pt1 C10 55.6(3)
N2 N1 Pt1 C10 -128.4(2)
C1 N1 Pt1 N5 -130.4(3)
N2 N1 Pt1 N5 45.6(2)
C1 N1 Pt1 N3 145.1(3)
N2 N1 Pt1 N3 -38.9(2)
C7 N5 Pt1 C19 47.6(3)
N6 N5 Pt1 C19 -138.2(2)
C7 N5 Pt1 C17 -37.8(3)
N6 N5 Pt1 C17 136.4(2)
C7 N5 Pt1 C10 -148.8(10)
N6 N5 Pt1 C10 25.4(11)
C7 N5 Pt1 N1 139.6(3)
N6 N5 Pt1 N1 -46.2(2)
C7 N5 Pt1 N3 -132.4(3)
N6 N5 Pt1 N3 41.8(2)
C4 N3 Pt1 C19 -54(40)
N4 N3 Pt1 C19 118(40)
C4 N3 Pt1 C17 48.9(3)
N4 N3 Pt1 C17 -139.1(2)
C4 N3 Pt1 C10 -41.7(3)
N4 N3 Pt1 C10 130.3(2)
C4 N3 Pt1 N1 -136.4(3)
N4 N3 Pt1 N1 35.6(2)
C4 N3 Pt1 N5 140.1(3)
N4 N3 Pt1 N5 -47.9(2)
C3 N2 B1 N6 116.0(3)
N1 N2 B1 N6 -58.1(4)
C3 N2 B1 N4 -126.4(3)
N1 N2 B1 N4 59.6(4)
C9 N6 B1 N2 -123.7(3)
N5 N6 B1 N2 57.1(4)
C9 N6 B1 N4 117.9(3)
N5 N6 B1 N4 -61.2(4)
C6 N4 B1 N2 117.2(3)
N3 N4 B1 N2 -63.7(4)
C6 N4 B1 N6 -125.1(3)
N3 N4 B1 N6 54.0(4)
